data_4308396
loop_
_publ_author_name
'Bacchi, Alessia'
'Bosetti, Elsa'
'Carcelli, Mauro'
'Pelagatti, Paolo'
'Rogolino, Dominga'
'Pelizzi, Giancarlo'

_publ_section_title
;
 "Venetian Blinds" Mechanism of Solvation/Desolvation in Palladium(II)
 Wheel-and-Axle Organic--Inorganic Diols
;
_journal_coden_ASTM INOCAJ
_journal_issue 2
_journal_name_full 'Inorganic Chemistry'
_journal_page_first 431
_journal_page_last 442
_journal_paper_doi 10.1021/ic048896m
_journal_volume 44
_journal_year 2005
_chemical_formula_sum 'C42 H42 Cl2 N4 O4 Pd'
_chemical_formula_weight 844.10
_space_group_IT_number 14
_symmetry_cell_setting monoclinic
_symmetry_space_group_name_Hall '-P 2ybc'
_symmetry_space_group_name_H-M 'P 1 21/c 1'
_atom_sites_solution_hydrogens geom
_atom_sites_solution_primary direct
_atom_sites_solution_secondary difmap
_audit_creation_method SHELXL-97
_cell_angle_alpha 90.00
_cell_angle_beta 88.17(2)
_cell_angle_gamma 90.00
_cell_formula_units_Z 2
_cell_length_a 7.191(8)
_cell_length_b 15.06(2)
_cell_length_c 18.84(2)
_cell_measurement_temperature 293(2)
_cell_volume 2039(4)
_computing_cell_refinement
;
SAINT: SAX, Area Detector Integration, Siemens Analytical instruments
INC., Madison, Wisconsin, USA. 
;
_computing_data_collection
;
SAINT: SAX, Area Detector Integration, Siemens Analytical instruments
 INC., Madison, Wisconsin, USA. 
;
_computing_data_reduction
;
SAINT: SAX, Area Detector Integration, Siemens Analytical instruments
 INC., Madison, Wisconsin, USA. 
SADABS: Siemens Area Detector Absorption Correction Software, 
Sheldrick G., 1996, University of Goettingen, Germany.
;
_computing_molecular_graphics 'Ortep-3 for Windows (Farrugia, 1997)'
_computing_publication_material 'PARST -  M. Nardelli, J. Appl. Crystallogr. 1995, 28, 659'
_computing_structure_refinement 'SHELXL-97 (Sheldrick, 1997)'
_computing_structure_solution 'SIR97 (Altomare et al., 1997)'
_diffrn_ambient_temperature 293(2)
_diffrn_detector_area_resol_mean 8.2
_diffrn_measured_fraction_theta_full 0.945
_diffrn_measured_fraction_theta_max 0.945
_diffrn_measurement_device_type 'Bruker AXS CCD diffractometer'
_diffrn_measurement_method '\w scan'
_diffrn_radiation_monochromator graphite
_diffrn_radiation_source 'fine-focus sealed tube'
_diffrn_radiation_type MoK\a
_diffrn_radiation_wavelength 0.71073
_diffrn_reflns_av_R_equivalents 0.0676
_diffrn_reflns_av_sigmaI/netI 0.0444
_diffrn_reflns_limit_h_max 9
_diffrn_reflns_limit_h_min -9
_diffrn_reflns_limit_k_max 19
_diffrn_reflns_limit_k_min -20
_diffrn_reflns_limit_l_max 24
_diffrn_reflns_limit_l_min -24
_diffrn_reflns_number 22276
_diffrn_reflns_theta_full 28.26
_diffrn_reflns_theta_max 28.26
_diffrn_reflns_theta_min 1.73
_exptl_absorpt_coefficient_mu 0.631
_exptl_absorpt_correction_T_max 1.
_exptl_absorpt_correction_T_min 0.593361
_exptl_absorpt_correction_type 'symmetry related measurements'
_exptl_absorpt_process_details 'as implemented in SAINT+/SADABS package'
_exptl_crystal_colour yellow
_exptl_crystal_density_diffrn 1.375
_exptl_crystal_density_method 'not measured'
_exptl_crystal_description prism
_exptl_crystal_F_000 868
_exptl_crystal_size_max 0.23
_exptl_crystal_size_mid 0.12
_exptl_crystal_size_min 0.04
_refine_diff_density_max 3.506
_refine_diff_density_min -1.911
_refine_diff_density_rms 0.181
_refine_ls_extinction_method none
_refine_ls_goodness_of_fit_ref 1.231
_refine_ls_hydrogen_treatment mixed
_refine_ls_matrix_type full
_refine_ls_number_parameters 245
_refine_ls_number_reflns 4774
_refine_ls_number_restraints 0
_refine_ls_restrained_S_all 1.231
_refine_ls_R_factor_all 0.1346
_refine_ls_R_factor_gt 0.1204
_refine_ls_shift/su_max 0.003
_refine_ls_shift/su_mean 0.000
_refine_ls_structure_factor_coef Fsqd
_refine_ls_weighting_details 'calc w=1/[\s^2^(Fo^2^)+(0.0873P)^2^+32.8889P] where P=(Fo^2^+2Fc^2^)/3'
_refine_ls_weighting_scheme calc
_refine_ls_wR_factor_gt 0.3252
_refine_ls_wR_factor_ref 0.3312
_reflns_number_gt 3997
_reflns_number_total 4774
_reflns_threshold_expression >2sigma(I)
_cod_data_source_file ic048896msi20040811_044420_05.cif
_cod_data_source_block 4
_cod_depositor_comments
;
The following automatic conversions were performed:

'_symmetry_cell_setting' tag value 'mpnoclinic' was replaced with
'monoclinic' value.

Automatic conversion script
Id: cif_fix_values 1646 2011-03-28 12:23:43Z adriana 
;
_cod_database_code 4308396

loop_
_symmetry_equiv_pos_as_xyz
'x, y, z'
'-x, y+1/2, -z+1/2'
'-x, -y, -z'
'x, -y-1/2, z-1/2'

loop_
_atom_site_label
_atom_site_type_symbol
_atom_site_fract_x
_atom_site_fract_y
_atom_site_fract_z
_atom_site_U_iso_or_equiv
_atom_site_adp_type
_atom_site_occupancy
_atom_site_symmetry_multiplicity
_atom_site_calc_flag
_atom_site_refinement_flags
_atom_site_disorder_assembly
_atom_site_disorder_group
Pd1 Pd 0.0000 0.0000 0.0000 0.0346(3) Uani 1 2 d S . .
O1 O -0.6201(10) -0.0561(7) -0.2666(5) 0.057(2) Uani 1 1 d . . .
O2 O -0.8604(14) 0.0021(7) -0.3671(6) 0.072(3) Uani 1 1 d . . .
Cl2 Cl 0.2237(4) -0.1059(2) -0.02528(16) 0.0520(7) Uani 1 1 d . . .
N1 N -0.1302(11) -0.0285(6) -0.0925(4) 0.0352(17) Uani 1 1 d . . .
N2 N -0.8582(18) 0.1529(9) -0.3812(8) 0.073(3) Uani 1 1 d . . .
C1 C -0.4318(14) -0.0611(7) -0.2865(5) 0.039(2) Uani 1 1 d . . .
C2 C -0.3173(14) -0.0517(7) -0.2186(5) 0.038(2) Uani 1 1 d . . .
C3 C -0.4078(15) -0.0622(8) -0.1533(6) 0.044(2) Uani 1 1 d . . .
H3 H -0.5325 -0.0786 -0.1506 0.052 Uiso 1 1 calc R . .
C4 C -0.3102(13) -0.0479(8) -0.0914(5) 0.038(2) Uani 1 1 d . . .
H4 H -0.3738 -0.0523 -0.0477 0.046 Uiso 1 1 calc R . .
C5 C -0.0371(15) -0.0216(7) -0.1559(5) 0.041(2) Uani 1 1 d . . .
H5 H 0.0899 -0.0097 -0.1573 0.049 Uiso 1 1 calc R . .
C6 C -0.1289(15) -0.0322(8) -0.2187(6) 0.046(3) Uani 1 1 d . . .
H6 H -0.0632 -0.0260 -0.2617 0.055 Uiso 1 1 calc R . .
C7 C -0.3830(15) 0.0176(7) -0.3389(6) 0.043(2) Uani 1 1 d . . .
C8 C -0.386(2) 0.1038(9) -0.3109(7) 0.062(3) Uani 1 1 d . . .
H8 H -0.4040 0.1126 -0.2623 0.074 Uiso 1 1 calc R . .
C9 C -0.363(2) 0.1769(10) -0.3568(9) 0.075(4) Uani 1 1 d . . .
H9 H -0.3637 0.2339 -0.3378 0.090 Uiso 1 1 calc R . .
C10 C -0.339(2) 0.1663(10) -0.4273(9) 0.072(4) Uani 1 1 d . . .
H10 H -0.3251 0.2156 -0.4567 0.086 Uiso 1 1 calc R . .
C11 C -0.334(2) 0.0814(10) -0.4561(7) 0.063(3) Uani 1 1 d . . .
H11 H -0.3150 0.0734 -0.5048 0.076 Uiso 1 1 calc R . .
C12 C -0.3572(19) 0.0082(9) -0.4111(7) 0.056(3) Uani 1 1 d . . .
H12 H -0.3554 -0.0486 -0.4306 0.068 Uiso 1 1 calc R . .
C13 C -0.3851(19) -0.1536(8) -0.3239(6) 0.053(3) Uani 1 1 d . . .
C14 C -0.530(3) -0.2102(10) -0.3378(8) 0.075(4) Uani 1 1 d . . .
H14 H -0.6512 -0.1944 -0.3243 0.090 Uiso 1 1 calc R . .
C15 C -0.496(4) -0.2918(12) -0.3724(10) 0.099(7) Uani 1 1 d . . .
H15 H -0.5944 -0.3287 -0.3835 0.118 Uiso 1 1 calc R . .
C16 C -0.319(4) -0.3161(12) -0.3894(10) 0.107(8) Uani 1 1 d . . .
H16 H -0.2962 -0.3707 -0.4111 0.129 Uiso 1 1 calc R . .
C17 C -0.174(3) -0.2611(13) -0.3751(9) 0.093(6) Uani 1 1 d . . .
H17 H -0.0533 -0.2788 -0.3870 0.112 Uiso 1 1 calc R . .
C18 C -0.205(2) -0.1782(10) -0.3428(8) 0.071(4) Uani 1 1 d . . .
H18 H -0.1057 -0.1405 -0.3342 0.085 Uiso 1 1 calc R . .
C19 C -0.859(2) 0.0683(11) -0.4042(7) 0.064(3) Uani 1 1 d . . .
C20 C -0.862(3) 0.1734(16) -0.3073(11) 0.115(8) Uani 1 1 d . . .
H20A H -0.8605 0.2367 -0.3011 0.172 Uiso 1 1 calc R . .
H20B H -0.7542 0.1482 -0.2860 0.172 Uiso 1 1 calc R . .
H20C H -0.9723 0.1492 -0.2850 0.172 Uiso 1 1 calc R . .
C21 C -0.849(3) 0.2248(16) -0.4323(16) 0.142(10) Uani 1 1 d . . .
H21A H -0.8497 0.2806 -0.4076 0.214 Uiso 1 1 calc R . .
H21B H -0.9542 0.2218 -0.4622 0.214 Uiso 1 1 calc R . .
H21C H -0.7364 0.2198 -0.4608 0.214 Uiso 1 1 calc R . .
H100 H -0.72(3) -0.042(13) -0.294(10) 0.11(6) Uiso 1 1 d . . .

loop_
_atom_site_aniso_label
_atom_site_aniso_U_11
_atom_site_aniso_U_22
_atom_site_aniso_U_33
_atom_site_aniso_U_23
_atom_site_aniso_U_13
_atom_site_aniso_U_12
Pd1 0.0439(6) 0.0346(5) 0.0255(5) -0.0027(4) -0.0058(4) -0.0007(5)
O1 0.024(4) 0.085(6) 0.064(5) 0.009(5) -0.013(4) -0.013(4)
O2 0.063(6) 0.073(6) 0.082(7) 0.016(6) -0.019(5) 0.006(5)
Cl2 0.0406(14) 0.0575(17) 0.0583(17) -0.0134(13) -0.0079(12) 0.0140(12)
N1 0.029(4) 0.044(4) 0.033(4) -0.003(3) -0.004(3) 0.002(3)
N2 0.066(8) 0.062(7) 0.091(9) 0.003(7) -0.002(7) 0.001(6)
C1 0.035(5) 0.045(6) 0.038(5) 0.001(4) -0.009(4) -0.007(4)
C2 0.031(5) 0.047(6) 0.036(5) -0.001(4) -0.010(4) 0.000(4)
C3 0.033(5) 0.052(6) 0.047(6) -0.002(5) -0.011(4) -0.006(5)
C4 0.024(4) 0.057(6) 0.035(5) -0.006(4) -0.003(4) -0.001(4)
C5 0.033(5) 0.055(7) 0.035(5) -0.004(4) -0.001(4) -0.006(4)
C6 0.036(5) 0.065(7) 0.037(5) -0.001(5) -0.001(4) -0.005(5)
C7 0.040(5) 0.044(6) 0.046(6) 0.002(4) -0.016(4) -0.002(4)
C8 0.074(9) 0.057(8) 0.056(7) -0.002(6) -0.019(7) 0.006(7)
C9 0.099(12) 0.050(8) 0.078(10) 0.005(7) -0.020(9) -0.005(8)
C10 0.078(10) 0.056(8) 0.082(10) 0.031(8) -0.012(8) -0.010(7)
C11 0.073(9) 0.069(9) 0.048(7) 0.014(6) -0.007(6) -0.004(7)
C12 0.069(8) 0.050(7) 0.051(7) 0.000(6) -0.010(6) -0.003(6)
C13 0.071(8) 0.050(7) 0.038(6) 0.006(5) -0.021(5) -0.009(6)
C14 0.104(12) 0.065(9) 0.058(8) -0.001(7) -0.019(8) -0.029(8)
C15 0.17(2) 0.059(10) 0.069(11) -0.005(8) -0.019(13) -0.036(12)
C16 0.21(3) 0.051(9) 0.063(10) -0.007(8) -0.028(14) 0.011(13)
C17 0.127(16) 0.084(12) 0.070(10) -0.015(9) -0.018(10) 0.039(12)
C18 0.078(10) 0.067(9) 0.068(9) -0.009(7) -0.017(8) 0.006(8)
C19 0.067(9) 0.072(9) 0.054(8) -0.001(7) -0.002(6) 0.011(7)
C20 0.107(16) 0.135(19) 0.101(15) -0.049(14) 0.007(12) -0.012(14)
C21 0.127(19) 0.104(17) 0.20(3) 0.075(18) -0.006(18) 0.013(14)

loop_
_atom_type_symbol
_atom_type_description
_atom_type_scat_dispersion_real
_atom_type_scat_dispersion_imag
_atom_type_scat_source
C C 0.0033 0.0016 'International Tables Vol C Tables 4.2.6.8 and 6.1.1.4'
H H 0.0000 0.0000 'International Tables Vol C Tables 4.2.6.8 and 6.1.1.4'
Cl Cl 0.1484 0.1585 'International Tables Vol C Tables 4.2.6.8 and 6.1.1.4'
N N 0.0061 0.0033 'International Tables Vol C Tables 4.2.6.8 and 6.1.1.4'
O O 0.0106 0.0060 'International Tables Vol C Tables 4.2.6.8 and 6.1.1.4'
Pd Pd -0.9988 1.0072 'International Tables Vol C Tables 4.2.6.8 and 6.1.1.4'

loop_
_geom_angle_atom_site_label_1
_geom_angle_atom_site_label_2
_geom_angle_atom_site_label_3
_geom_angle
_geom_angle_site_symmetry_1
_geom_angle_site_symmetry_3
_geom_angle_publ_flag
N1 Pd1 N1 180.0(2) 3 . ?
N1 Pd1 Cl2 90.8(2) 3 3 ?
N1 Pd1 Cl2 89.2(2) . 3 ?
N1 Pd1 Cl2 89.2(2) 3 . ?
N1 Pd1 Cl2 90.8(2) . . ?
Cl2 Pd1 Cl2 180.0(2) 3 . ?
C4 N1 C5 119.0(8) . . ?
C4 N1 Pd1 120.3(7) . . ?
C5 N1 Pd1 120.5(7) . . ?
C19 N2 C20 121.2(16) . . ?
C19 N2 C21 119.7(18) . . ?
C20 N2 C21 119.1(19) . . ?
O1 C1 C2 108.0(9) . . ?
O1 C1 C7 108.9(9) . . ?
C2 C1 C7 109.5(8) . . ?
O1 C1 C13 110.8(9) . . ?
C2 C1 C13 109.6(8) . . ?
C7 C1 C13 110.0(9) . . ?
C3 C2 C6 117.2(9) . . ?
C3 C2 C1 118.5(9) . . ?
C6 C2 C1 124.3(9) . . ?
C2 C3 C4 119.4(9) . . ?
N1 C4 C3 122.4(10) . . ?
N1 C5 C6 120.6(9) . . ?
C5 C6 C2 121.2(10) . . ?
C12 C7 C8 118.0(11) . . ?
C12 C7 C1 124.2(10) . . ?
C8 C7 C1 117.4(11) . . ?
C7 C8 C9 119.5(13) . . ?
C10 C9 C8 121.6(14) . . ?
C9 C10 C11 119.8(13) . . ?
C10 C11 C12 119.2(13) . . ?
C7 C12 C11 121.9(12) . . ?
C14 C13 C18 119.6(14) . . ?
C14 C13 C1 118.3(13) . . ?
C18 C13 C1 122.1(11) . . ?
C13 C14 C15 120.3(19) . . ?
C16 C15 C14 119.8(19) . . ?
C15 C16 C17 120.4(18) . . ?
C16 C17 C18 121.0(19) . . ?
C13 C18 C17 118.9(16) . . ?
O2 C19 N2 126.3(14) . . ?

loop_
_geom_bond_atom_site_label_1
_geom_bond_atom_site_label_2
_geom_bond_distance
_geom_bond_site_symmetry_2
_geom_bond_publ_flag
Pd1 N1 2.050(8) 3 ?
Pd1 N1 2.050(8) . ?
Pd1 Cl2 2.305(3) 3 ?
Pd1 Cl2 2.305(3) . ?
O1 C1 1.396(13) . ?
O2 C19 1.216(17) . ?
N1 C4 1.327(12) . ?
N1 C5 1.356(13) . ?
N2 C19 1.35(2) . ?
N2 C20 1.43(2) . ?
N2 C21 1.45(2) . ?
C1 C2 1.550(13) . ?
C1 C7 1.575(15) . ?
C1 C13 1.590(17) . ?
C2 C3 1.382(15) . ?
C2 C6 1.386(14) . ?
C3 C4 1.397(14) . ?
C5 C6 1.381(14) . ?
C7 C12 1.375(17) . ?
C7 C8 1.401(17) . ?
C8 C9 1.41(2) . ?
C9 C10 1.34(2) . ?
C10 C11 1.39(2) . ?
C11 C12 1.398(18) . ?
C13 C14 1.379(19) . ?
C13 C18 1.38(2) . ?
C14 C15 1.41(2) . ?
C15 C16 1.35(3) . ?
C16 C17 1.37(3) . ?
C17 C18 1.40(2) . ?

loop_
_geom_hbond_atom_site_label_D
_geom_hbond_atom_site_label_H
_geom_hbond_atom_site_label_A
_geom_hbond_distance_DH
_geom_hbond_distance_HA
_geom_hbond_distance_DA
_geom_hbond_angle_DHA
_geom_hbond_site_symmetry_A
O1 H100 O2 0.94(19) 1.84(19) 2.749(13) 160(17) .

loop_
_geom_torsion_atom_site_label_1
_geom_torsion_atom_site_label_2
_geom_torsion_atom_site_label_3
_geom_torsion_atom_site_label_4
_geom_torsion
_geom_torsion_site_symmetry_1
_geom_torsion_site_symmetry_2
_geom_torsion_site_symmetry_3
_geom_torsion_site_symmetry_4
_geom_torsion_publ_flag
C4 N1 N1 C5 4.7(14) . . 3 3 ?
O1 C1 C2 C3 15.4(14) . . . . ?
O1 C1 C1 O1 180.000(1) . . 3 3 ?
C3 C2 C1 O1 15.4(14) . . . . ?
C8 C7 C1 O1 68.7(12) . . . . ?
C14 C13 C1 O1 6.3(14) . . . . ?
